data_7056405
loop_
_publ_author_name
'Zheng, Teng-Fei'
'Yao, Shu-Li'
'Cao, Chen'
'Liu, Sui-Jun'
'Hu, Hui-Kang'
'Zhang, Tao'
'Huang, Hai-Ping'
'Liao, Jin-Sheng'
'Chen, Jing-Lin'
'Wen, He-Rui'

_publ_section_title
;
 Large magnetic entropy changes in three GdIII coordination polymers
 containing GdIII chains
;
_journal_name_full 'New J. Chem.'
_journal_paper_doi 10.1039/C7NJ01463E
_journal_year 2017
_chemical_formula_sum 'C24 H20 Gd2 N4 O14 S3'
_chemical_formula_weight 999.12
_space_group_crystal_system triclinic
_space_group_IT_number 2
_space_group_name_Hall '-P 1'
_space_group_name_H-M_alt 'P -1'
_symmetry_space_group_name_Hall '-P 1'
_symmetry_space_group_name_H-M 'P -1'
_atom_sites_solution_hydrogens mixed
_audit_creation_method SHELXL-2016/6
_audit_update_record
;
2017-06-27 deposited with the CCDC.
2017-07-05 downloaded from the CCDC.
;
_cell_angle_alpha 72.208(2)
_cell_angle_beta 75.931(2)
_cell_angle_gamma 83.695(2)
_cell_formula_units_Z 2
_cell_length_a 10.1145(8)
_cell_length_b 12.2682(10)
_cell_length_c 12.3933(9)
_cell_measurement_reflns_used 5731
_cell_measurement_temperature 298(2)
_cell_measurement_theta_max 27.4685
_cell_measurement_theta_min 3.0135
_cell_volume 1419.32(19)
_computing_cell_refinement 'Bruker SMART'
_computing_data_collection 'Bruker SMART'
_computing_data_reduction 'Bruker SAINT'
_computing_molecular_graphics 'Bruker SHELXTL'
_computing_publication_material 'Bruker SHELXTL'
_computing_structure_refinement 'SHELXL-2016/6 (Sheldrick, 2016)'
_computing_structure_solution 'SHELXL-2016/6 (Sheldrick, 2016)'
_diffrn_ambient_temperature 298(2)
_diffrn_measured_fraction_theta_full 0.977
_diffrn_measured_fraction_theta_max 0.972
_diffrn_measurement_device_type 'D8 QUEST'
_diffrn_measurement_method \w
_diffrn_radiation_type MoK\a
_diffrn_radiation_wavelength 0.71073
_diffrn_reflns_av_R_equivalents 0.0331
_diffrn_reflns_av_unetI/netI 0.0697
_diffrn_reflns_Laue_measured_fraction_full 0.977
_diffrn_reflns_Laue_measured_fraction_max 0.972
_diffrn_reflns_limit_h_max 13
_diffrn_reflns_limit_h_min -13
_diffrn_reflns_limit_k_max 15
_diffrn_reflns_limit_k_min -15
_diffrn_reflns_limit_l_max 16
_diffrn_reflns_limit_l_min -16
_diffrn_reflns_number 12388
_diffrn_reflns_point_group_measured_fraction_full 0.977
_diffrn_reflns_point_group_measured_fraction_max 0.972
_diffrn_reflns_theta_full 25.242
_diffrn_reflns_theta_max 27.523
_diffrn_reflns_theta_min 2.764
_exptl_absorpt_coefficient_mu 4.934
_exptl_absorpt_correction_T_max 0.4386
_exptl_absorpt_correction_T_min 0.3839
_exptl_absorpt_correction_type multi-scan
_exptl_absorpt_process_details CrystalClear
_exptl_crystal_colour colorless
_exptl_crystal_density_diffrn 2.338
_exptl_crystal_description block
_exptl_crystal_F_000 960
_exptl_crystal_size_max 0.24
_exptl_crystal_size_mid 0.22
_exptl_crystal_size_min 0.20
_refine_diff_density_max 6.216
_refine_diff_density_min -1.015
_refine_diff_density_rms 0.282
_refine_ls_extinction_method none
_refine_ls_goodness_of_fit_ref 1.090
_refine_ls_hydrogen_treatment constr
_refine_ls_matrix_type full
_refine_ls_number_parameters 424
_refine_ls_number_reflns 6349
_refine_ls_number_restraints 50
_refine_ls_restrained_S_all 1.093
_refine_ls_R_factor_all 0.0742
_refine_ls_R_factor_gt 0.0522
_refine_ls_shift/su_max 0.001
_refine_ls_shift/su_mean 0.000
_refine_ls_structure_factor_coef Fsqd
_refine_ls_weighting_details 'w=1/[\s^2^(Fo^2^)+(0.0636P)^2^+12.5152P] where P=(Fo^2^+2Fc^2^)/3'
_refine_ls_weighting_scheme calc
_refine_ls_wR_factor_gt 0.1315
_refine_ls_wR_factor_ref 0.1382
_reflns_Friedel_coverage 0.000
_reflns_number_gt 4788
_reflns_number_total 6349
_reflns_threshold_expression 'I > 2\s(I)'
_cod_data_source_file c7nj01463e2.cif
_cod_data_source_block 1
_cod_depositor_comments
;
The following automatic conversions were performed:

'_exptl_absorpt_correction_type' value 'Multi-scan' changed to
'multi-scan' according to
/home/data/users/saulius/crontab/automatic-downloads/rss-feeds/RSC/lib/dictionaries/cif_core.dic
dictionary named 'cif_core.dic' version 2.4.2 from 2011-04-26.

Automatic conversion script
Id: cif_fix_values 4973 2017-02-22 13:04:09Z antanas 
;
_cod_database_code 7056405
_shelx_shelxl_version_number 2016/6
_shelx_space_group_comment
;
The symmetry employed for this shelxl refinement is uniquely defined
by the following loop, which should always be used as a source of
symmetry information in preference to the above space-group names.
They are only intended as comments.
;

loop_
_space_group_symop_operation_xyz
'x, y, z'
'-x, -y, -z'

loop_
_atom_site_label
_atom_site_type_symbol
_atom_site_fract_x
_atom_site_fract_y
_atom_site_fract_z
_atom_site_U_iso_or_equiv
_atom_site_adp_type
_atom_site_occupancy
_atom_site_site_symmetry_order
_atom_site_calc_flag
_atom_site_refinement_flags_posn
_atom_site_refinement_flags_adp
C21 C 0.7689(11) 0.9426(9) 1.0307(9) 0.026(2) Uani 1 1 d . .
H21 H 0.720303 0.878514 1.077740 0.031 Uiso 1 1 calc R U
Gd1 Gd 0.51916(4) 0.83989(4) 0.62794(4) 0.01193(13) Uani 1 1 d D .
Gd2 Gd 0.91589(4) 1.10054(4) 0.61769(4) 0.01145(13) Uani 1 1 d D .
S2 S 0.8623(2) 0.79644(19) 0.66815(19) 0.0133(4) Uani 1 1 d . .
S1 S 0.5531(2) 1.12359(19) 0.65551(19) 0.0129(4) Uani 1 1 d . .
O10 O 0.1343(6) 1.0421(5) 0.6727(5) 0.0171(14) Uani 1 1 d . .
C18 C 0.9145(11) 1.1974(10) 1.0522(9) 0.030(2) Uani 1 1 d . .
H18 H 0.903343 1.182213 1.132080 0.036 Uiso 1 1 calc R U
O2W O 0.8291(6) 1.2810(6) 0.4812(6) 0.0243(15) Uani 1 1 d D .
H2A H 0.877827 1.308352 0.413524 0.029 Uiso 1 1 d DR U
H2B H 0.748991 1.283591 0.470216 0.029 Uiso 1 1 d DR U
O12 O 0.2707(6) 0.8674(5) 0.6828(5) 0.0185(14) Uani 1 1 d . .
S3 S 0.2227(2) 0.97185(19) 0.60609(18) 0.0123(4) Uani 1 1 d . .
O4 O 0.6811(6) 1.1379(6) 0.6868(5) 0.0197(15) Uani 1 1 d . .
O5 O 0.8739(7) 0.9084(5) 0.6859(6) 0.0196(14) Uani 1 1 d . .
O3 O 0.5296(7) 0.9994(6) 0.6882(5) 0.0190(14) Uani 1 1 d . .
O7 O 0.7172(6) 0.7696(6) 0.7007(5) 0.0182(14) Uani 1 1 d . .
O2 O 0.5747(6) 1.1744(5) 0.5271(5) 0.0165(13) Uani 1 1 d . .
O6 O 0.9069(6) 0.8082(5) 0.5421(5) 0.0177(14) Uani 1 1 d . .
O11 O 0.1423(7) 0.9454(5) 0.5342(5) 0.0186(14) Uani 1 1 d . .
O8 O 0.9444(7) 0.7093(6) 0.7311(6) 0.0247(16) Uani 1 1 d . .
O1 O 0.4373(7) 1.1824(6) 0.7122(6) 0.0261(16) Uani 1 1 d . .
O9 O 0.3459(6) 1.0335(6) 0.5318(5) 0.0191(14) Uani 1 1 d . .
O1W O 0.6762(7) 0.7275(6) 0.5020(6) 0.0256(16) Uani 1 1 d D .
H1B H 0.756953 0.722040 0.511956 0.031 Uiso 1 1 d DR U
H1A H 0.683777 0.763282 0.430353 0.031 Uiso 1 1 d DR U
N4 N 0.8638(8) 1.0572(7) 0.8402(6) 0.0152(16) Uani 1 1 d . .
N1 N 0.4531(8) 0.7654(7) 0.8541(7) 0.0205(18) Uani 1 1 d . .
N2 N 0.4359(8) 0.6351(7) 0.7144(8) 0.029(2) Uani 1 1 d . .
N3 N 0.9665(8) 1.2594(7) 0.6934(8) 0.025(2) Uani 1 1 d . .
C17 C 0.9680(12) 1.2956(11) 0.9813(11) 0.038(3) Uani 1 1 d . .
H17 H 0.995954 1.346829 1.012450 0.045 Uiso 1 1 calc R U
C23 C 0.8973(9) 1.1356(8) 0.8871(8) 0.0169(19) Uani 1 1 d . .
C11 C 0.3996(9) 0.6611(10) 0.9038(8) 0.027(2) Uani 1 1 d . .
C24 C 0.9559(9) 1.2397(8) 0.8076(8) 0.019(2) Uani 1 1 d . .
C16 C 0.9834(10) 1.3240(9) 0.8561(9) 0.026(2) Uani 1 1 d . .
C20 C 0.8101(11) 1.0162(10) 1.0782(8) 0.030(3) Uani 1 1 d . .
H20 H 0.794878 0.999207 1.158530 0.036 Uiso 1 1 calc R U
C19 C 0.8751(10) 1.1170(9) 1.0076(9) 0.025(2) Uani 1 1 d . .
C22 C 0.8012(10) 0.9655(9) 0.9099(8) 0.021(2) Uani 1 1 d . .
H22 H 0.777217 0.913256 0.877781 0.026 Uiso 1 1 calc R U
C7 C 0.3594(11) 0.6137(10) 1.0258(10) 0.034(3) Uani 1 1 d . .
C10 C 0.4723(11) 0.8241(11) 0.9211(9) 0.035(3) Uani 1 1 d . .
H10 H 0.511343 0.895096 0.885715 0.042 Uiso 1 1 calc R U
C9 C 0.4371(12) 0.7861(13) 1.0442(9) 0.041(3) Uani 1 1 d . .
H9 H 0.453647 0.829740 1.088697 0.050 Uiso 1 1 calc R U
C12 C 0.3893(10) 0.5931(9) 0.8345(9) 0.027(2) Uani 1 1 d . .
C8 C 0.3778(13) 0.6821(15) 1.0946(10) 0.057(5) Uani 1 1 d . .
H8 H 0.349204 0.655939 1.175060 0.069 Uiso 1 1 calc R U
C6 C 0.3039(12) 0.5044(12) 1.0738(12) 0.048(3) Uani 1 1 d . U
H6 H 0.276271 0.475476 1.154099 0.058 Uiso 1 1 calc R U
C5 C 0.2898(12) 0.4413(12) 1.0070(13) 0.055(4) Uani 1 1 d . .
H5 H 0.248137 0.371347 1.041506 0.066 Uiso 1 1 calc R U
C1 C 0.4348(12) 0.5703(11) 0.6506(11) 0.040(3) Uani 1 1 d . U
H1 H 0.471888 0.599519 0.571553 0.048 Uiso 1 1 calc R U
C4 C 0.3382(11) 0.4793(10) 0.8814(11) 0.038(3) Uani 1 1 d . U
C3 C 0.3384(13) 0.4160(11) 0.8064(13) 0.046(3) Uani 1 1 d . U
H3 H 0.307470 0.341713 0.834991 0.056 Uiso 1 1 calc R U
C2 C 0.3861(12) 0.4652(12) 0.6857(13) 0.048(3) Uani 1 1 d . U
H2 H 0.383657 0.426095 0.632792 0.057 Uiso 1 1 calc R U
C13 C 1.0233(10) 1.3697(9) 0.6201(9) 0.025(2) Uani 1 1 d . U
H13 H 1.044587 1.385150 0.539686 0.029 Uiso 1 1 calc R U
C15 C 1.0294(12) 1.4280(9) 0.7788(10) 0.031(3) Uani 1 1 d . .
H15 H 1.049931 1.484917 0.806751 0.037 Uiso 1 1 calc R U
C14 C 1.0440(13) 1.4465(11) 0.6670(11) 0.041(3) Uani 1 1 d . U
H14 H 1.070700 1.518405 0.618106 0.049 Uiso 1 1 calc R U

loop_
_atom_site_aniso_label
_atom_site_aniso_U_11
_atom_site_aniso_U_22
_atom_site_aniso_U_33
_atom_site_aniso_U_23
_atom_site_aniso_U_13
_atom_site_aniso_U_12
C21 0.030(6) 0.028(6) 0.016(5) -0.006(4) 0.000(4) 0.001(5)
Gd1 0.0109(2) 0.0125(2) 0.0116(2) -0.00157(17) -0.00202(17) -0.00351(17)
Gd2 0.0112(2) 0.0140(2) 0.0101(2) -0.00363(17) -0.00272(16) -0.00289(17)
S2 0.0131(10) 0.0127(11) 0.0126(11) -0.0013(9) -0.0020(8) -0.0027(8)
S1 0.0108(10) 0.0143(11) 0.0147(11) -0.0055(9) -0.0027(8) -0.0014(8)
O10 0.014(3) 0.021(4) 0.018(3) -0.010(3) -0.004(3) 0.007(3)
C18 0.034(6) 0.044(7) 0.015(5) -0.010(5) -0.011(4) 0.005(5)
O2W 0.016(3) 0.028(4) 0.026(4) -0.006(3) 0.000(3) -0.004(3)
O12 0.018(3) 0.018(3) 0.013(3) 0.002(3) 0.000(3) 0.001(3)
S3 0.0089(10) 0.0169(11) 0.0114(11) -0.0041(9) -0.0027(8) -0.0016(8)
O4 0.015(3) 0.036(4) 0.014(3) -0.012(3) -0.008(3) 0.000(3)
O5 0.023(4) 0.016(3) 0.023(4) -0.013(3) 0.000(3) -0.004(3)
O3 0.023(4) 0.020(3) 0.010(3) 0.000(3) -0.001(3) -0.004(3)
O7 0.012(3) 0.025(4) 0.014(3) -0.003(3) -0.001(3) 0.001(3)
O2 0.017(3) 0.013(3) 0.020(3) -0.003(3) -0.007(3) 0.000(3)
O6 0.017(3) 0.018(3) 0.018(3) -0.003(3) -0.005(3) -0.004(3)
O11 0.024(3) 0.017(3) 0.016(3) 0.000(3) -0.009(3) -0.011(3)
O8 0.025(4) 0.018(4) 0.029(4) 0.002(3) -0.016(3) 0.001(3)
O1 0.022(4) 0.034(4) 0.020(4) -0.013(3) 0.005(3) -0.002(3)
O9 0.018(3) 0.022(4) 0.016(3) -0.007(3) 0.005(3) -0.012(3)
O1W 0.021(4) 0.028(4) 0.029(4) -0.008(3) -0.010(3) -0.001(3)
N4 0.015(4) 0.018(4) 0.015(4) -0.008(3) -0.004(3) 0.001(3)
N1 0.014(4) 0.027(5) 0.019(4) -0.007(4) -0.002(3) 0.007(3)
N2 0.010(4) 0.025(5) 0.047(6) -0.006(4) -0.001(4) -0.003(3)
N3 0.019(4) 0.010(4) 0.050(6) -0.005(4) -0.018(4) 0.002(3)
C17 0.036(7) 0.044(7) 0.053(8) -0.038(7) -0.020(6) 0.008(6)
C23 0.013(4) 0.025(5) 0.017(5) -0.015(4) -0.004(4) 0.008(4)
C11 0.010(4) 0.042(7) 0.014(5) 0.010(5) 0.000(4) 0.000(4)
C24 0.015(5) 0.023(5) 0.025(5) -0.018(4) -0.008(4) 0.009(4)
C16 0.017(5) 0.036(6) 0.037(6) -0.029(5) -0.009(4) 0.002(4)
C20 0.025(6) 0.050(7) 0.009(5) -0.006(5) -0.002(4) 0.010(5)
C19 0.027(6) 0.029(6) 0.020(5) -0.010(5) -0.011(4) 0.011(5)
C22 0.023(5) 0.025(5) 0.013(5) -0.005(4) 0.003(4) -0.003(4)
C7 0.018(5) 0.039(7) 0.027(6) 0.009(5) 0.001(5) 0.007(5)
C10 0.029(6) 0.050(8) 0.024(6) -0.006(5) -0.011(5) 0.004(5)
C9 0.031(6) 0.074(10) 0.010(5) -0.006(6) -0.004(5) 0.015(6)
C12 0.013(5) 0.018(5) 0.035(6) 0.011(5) -0.001(4) -0.001(4)
C8 0.033(7) 0.098(13) 0.016(6) 0.004(7) 0.002(5) 0.030(8)
C6 0.029(6) 0.055(7) 0.036(6) 0.017(5) 0.001(5) 0.000(5)
C5 0.021(6) 0.036(8) 0.071(10) 0.029(7) 0.001(6) -0.003(5)
C1 0.035(6) 0.052(7) 0.035(6) -0.007(5) -0.015(5) -0.005(5)
C4 0.021(5) 0.026(5) 0.048(6) 0.018(5) -0.009(5) -0.004(4)
C3 0.036(6) 0.031(6) 0.065(7) 0.000(5) -0.011(5) -0.011(5)
C2 0.031(6) 0.060(7) 0.079(7) -0.061(6) -0.013(5) 0.005(5)
C13 0.024(2) 0.026(2) 0.023(2) -0.0064(11) -0.0057(11) 0.0011(10)
C15 0.042(7) 0.023(6) 0.040(7) -0.019(5) -0.023(5) 0.004(5)
C14 0.041(3) 0.041(3) 0.041(3) -0.0114(13) -0.0092(12) -0.0016(10)

loop_
_atom_type_symbol
_atom_type_description
_atom_type_scat_dispersion_real
_atom_type_scat_dispersion_imag
_atom_type_scat_source
C C 0.0033 0.0016 'International Tables Vol C Tables 4.2.6.8 and 6.1.1.4'
H H 0.0000 0.0000 'International Tables Vol C Tables 4.2.6.8 and 6.1.1.4'
N N 0.0061 0.0033 'International Tables Vol C Tables 4.2.6.8 and 6.1.1.4'
O O 0.0106 0.0060 'International Tables Vol C Tables 4.2.6.8 and 6.1.1.4'
Gd Gd -0.1653 3.9035 'International Tables Vol C Tables 4.2.6.8 and 6.1.1.4'
S S 0.1246 0.1234 'International Tables Vol C Tables 4.2.6.8 and 6.1.1.4'

loop_
_geom_angle_atom_site_label_1
_geom_angle_atom_site_label_2
_geom_angle_atom_site_label_3
_geom_angle
_geom_angle_site_symmetry_1
_geom_angle_site_symmetry_3
C20 C21 C22 118.6(10) . .
O3 Gd1 O9 75.2(2) . 2_676
O3 Gd1 O7 86.4(2) . .
O9 Gd1 O7 88.9(2) 2_676 .
O3 Gd1 O2 128.9(2) . 2_676
O9 Gd1 O2 79.1(2) 2_676 2_676
O7 Gd1 O2 136.5(2) . 2_676
O3 Gd1 O12 85.8(2) . .
O9 Gd1 O12 122.4(2) 2_676 .
O7 Gd1 O12 144.2(2) . .
O2 Gd1 O12 72.0(2) 2_676 .
O3 Gd1 O1W 137.7(2) . .
O9 Gd1 O1W 70.4(2) 2_676 .
O7 Gd1 O1W 69.3(2) . .
O2 Gd1 O1W 67.3(2) 2_676 .
O12 Gd1 O1W 133.6(2) . .
O3 Gd1 N2 138.9(3) . .
O9 Gd1 N2 145.0(3) 2_676 .
O7 Gd1 N2 86.8(2) . .
O2 Gd1 N2 80.4(3) 2_676 .
O12 Gd1 N2 76.6(2) . .
O1W Gd1 N2 75.6(3) . .
O3 Gd1 N1 75.6(2) . .
O9 Gd1 N1 145.1(2) 2_676 .
O7 Gd1 N1 70.4(2) . .
O2 Gd1 N1 135.1(2) 2_676 .
O12 Gd1 N1 73.8(2) . .
O1W Gd1 N1 123.3(2) . .
N2 Gd1 N1 63.9(3) . .
O3 Gd1 O9 66.4(2) . .
O9 Gd1 O9 71.6(2) 2_676 .
O7 Gd1 O9 149.5(2) . .
O2 Gd1 O9 63.83(19) 2_676 .
O12 Gd1 O9 51.16(18) . .
O1W Gd1 O9 122.08(19) . .
N2 Gd1 O9 122.6(2) . .
N1 Gd1 O9 113.0(2) . .
O3 Gd1 S3 77.22(17) . .
O9 Gd1 S3 98.00(17) 2_676 .
O7 Gd1 S3 159.86(16) . .
O2 Gd1 S3 63.58(15) 2_676 .
O12 Gd1 S3 24.45(15) . .
O1W Gd1 S3 130.83(15) . .
N2 Gd1 S3 97.82(19) . .
N1 Gd1 S3 93.95(17) . .
O9 Gd1 S3 26.87(12) . .
O5 Gd2 O11 74.3(2) . 2_676
O5 Gd2 O4 88.2(2) . .
O11 Gd2 O4 88.0(2) 2_676 .
O5 Gd2 O6 126.8(2) . 2_776
O11 Gd2 O6 79.5(2) 2_676 2_776
O4 Gd2 O6 136.5(2) . 2_776
O5 Gd2 O10 84.9(2) . 1_655
O11 Gd2 O10 122.8(2) 2_676 1_655
O4 Gd2 O10 144.9(2) . 1_655
O6 Gd2 O10 71.7(2) 2_776 1_655
O5 Gd2 N3 138.7(3) . .
O11 Gd2 N3 146.5(2) 2_676 .
O4 Gd2 N3 88.1(2) . .
O6 Gd2 N3 80.7(3) 2_776 .
O10 Gd2 N3 75.1(2) 1_655 .
O5 Gd2 O2W 138.0(2) . .
O11 Gd2 O2W 70.2(2) 2_676 .
O4 Gd2 O2W 69.0(2) . .
O6 Gd2 O2W 67.5(2) 2_776 .
O10 Gd2 O2W 133.5(2) 1_655 .
N3 Gd2 O2W 77.3(2) . .
O5 Gd2 N4 75.8(2) . .
O11 Gd2 N4 143.5(2) 2_676 .
O4 Gd2 N4 70.5(2) . .
O6 Gd2 N4 136.2(2) 2_776 .
O10 Gd2 N4 74.4(2) 1_655 .
N3 Gd2 N4 64.3(3) . .
O2W Gd2 N4 124.1(2) . .
O5 Gd2 S3 75.54(17) . 1_655
O11 Gd2 S3 99.07(17) 2_676 1_655
O4 Gd2 S3 159.65(16) . 1_655
O6 Gd2 S3 63.88(15) 2_776 1_655
O10 Gd2 S3 23.70(15) 1_655 1_655
N3 Gd2 S3 96.07(18) . 1_655
O2W Gd2 S3 131.31(15) . 1_655
N4 Gd2 S3 93.29(17) . 1_655
O8 S2 O7 112.8(4) . .
O8 S2 O5 111.2(4) . .
O7 S2 O5 108.3(4) . .
O8 S2 O6 109.9(4) . .
O7 S2 O6 106.1(4) . .
O5 S2 O6 108.3(4) . .
O1 S1 O4 112.0(4) . .
O1 S1 O3 110.4(4) . .
O4 S1 O3 108.4(4) . .
O1 S1 O2 109.2(4) . .
O4 S1 O2 106.4(4) . .
O3 S1 O2 110.3(4) . .
S3 O10 Gd2 114.1(3) . 1_455
C17 C18 C19 120.7(10) . .
S3 O12 Gd1 111.4(3) . .
O12 S3 O10 111.0(4) . .
O12 S3 O11 111.1(4) . .
O10 S3 O11 106.8(4) . .
O12 S3 O9 106.5(4) . .
O10 S3 O9 111.1(4) . .
O11 S3 O9 110.3(4) . .
O12 S3 Gd1 44.1(3) . .
O10 S3 Gd1 132.0(3) . .
O11 S3 Gd1 120.1(3) . .
O9 S3 Gd1 62.8(3) . .
O12 S3 Gd2 131.0(3) . 1_455
O10 S3 Gd2 42.2(2) . 1_455
O11 S3 Gd2 65.0(3) . 1_455
O9 S3 Gd2 120.8(3) . 1_455
Gd1 S3 Gd2 173.21(7) . 1_455
S1 O4 Gd2 135.5(4) . .
S2 O5 Gd2 152.1(4) . .
S1 O3 Gd1 147.9(4) . .
S2 O7 Gd1 137.1(4) . .
S1 O2 Gd1 138.0(4) . 2_676
S2 O6 Gd2 137.7(4) . 2_776
S3 O11 Gd2 161.5(4) . 2_676
S3 O9 Gd1 158.5(4) . 2_676
S3 O9 Gd1 90.3(3) . .
Gd1 O9 Gd1 108.4(2) 2_676 .
C22 N4 C23 118.9(8) . .
C22 N4 Gd2 122.2(6) . .
C23 N4 Gd2 118.8(6) . .
C10 N1 C11 118.9(9) . .
C10 N1 Gd1 122.8(7) . .
C11 N1 Gd1 118.3(7) . .
C1 N2 C12 119.1(10) . .
C1 N2 Gd1 122.0(8) . .
C12 N2 Gd1 118.9(7) . .
C24 N3 C13 115.1(8) . .
C24 N3 Gd2 119.6(6) . .
C13 N3 Gd2 124.9(7) . .
C18 C17 C16 121.3(10) . .
N4 C23 C19 122.3(9) . .
N4 C23 C24 117.3(8) . .
C19 C23 C24 120.4(9) . .
N1 C11 C12 119.8(9) . .
N1 C11 C7 122.5(11) . .
C12 C11 C7 117.6(10) . .
N3 C24 C16 122.7(9) . .
N3 C24 C23 119.4(8) . .
C16 C24 C23 117.4(9) . .
C15 C16 C24 117.0(9) . .
C15 C16 C17 123.8(9) . .
C24 C16 C17 119.1(10) . .
C21 C20 C19 121.0(9) . .
C20 C19 C18 123.1(9) . .
C20 C19 C23 116.3(9) . .
C18 C19 C23 120.6(10) . .
N4 C22 C21 122.8(10) . .
C6 C7 C11 120.5(13) . .
C6 C7 C8 123.0(12) . .
C11 C7 C8 116.5(11) . .
N1 C10 C9 124.1(12) . .
C8 C9 C10 117.1(13) . .
N2 C12 C11 118.7(9) . .
N2 C12 C4 118.2(11) . .
C11 C12 C4 123.1(10) . .
C9 C8 C7 120.9(11) . .
C5 C6 C7 121.6(12) . .
C6 C5 C4 121.6(12) . .
N2 C1 C2 126.9(12) . .
C3 C4 C12 119.0(11) . .
C3 C4 C5 125.6(12) . .
C12 C4 C5 115.4(13) . .
C4 C3 C2 119.3(11) . .
C1 C2 C3 117.4(11) . .
C14 C13 N3 120.4(10) . .
C14 C15 C16 120.4(10) . .
C13 C14 C15 123.8(12) . .

loop_
_geom_bond_atom_site_label_1
_geom_bond_atom_site_label_2
_geom_bond_distance
_geom_bond_site_symmetry_2
C21 C20 1.365(15) .
C21 C22 1.397(13) .
Gd1 O3 2.318(7) .
Gd1 O9 2.339(6) 2_676
Gd1 O7 2.365(6) .
Gd1 O2 2.398(6) 2_676
Gd1 O12 2.452(6) .
Gd1 O1W 2.547(7) .
Gd1 N2 2.559(9) .
Gd1 N1 2.607(8) .
Gd1 O9 2.917(7) .
Gd1 S3 3.278(2) .
Gd2 O5 2.298(6) .
Gd2 O11 2.338(6) 2_676
Gd2 O4 2.365(6) .
Gd2 O6 2.398(6) 2_776
Gd2 O10 2.439(6) 1_655
Gd2 N3 2.552(8) .
Gd2 O2W 2.557(7) .
Gd2 N4 2.573(7) .
Gd2 S3 3.315(2) 1_655
S2 O8 1.432(7) .
S2 O7 1.470(6) .
S2 O5 1.477(6) .
S2 O6 1.482(7) .
S1 O1 1.453(7) .
S1 O4 1.481(6) .
S1 O3 1.483(7) .
S1 O2 1.491(7) .
O10 S3 1.460(6) .
C18 C17 1.334(17) .
C18 C19 1.402(15) .
O12 S3 1.458(6) .
S3 O11 1.466(6) .
S3 O9 1.482(6) .
N4 C22 1.308(12) .
N4 C23 1.374(11) .
N1 C10 1.312(14) .
N1 C11 1.349(13) .
N2 C1 1.285(15) .
N2 C12 1.395(14) .
N3 C24 1.339(13) .
N3 C13 1.467(13) .
C17 C16 1.455(16) .
C23 C19 1.405(13) .
C23 C24 1.437(14) .
C11 C12 1.394(16) .
C11 C7 1.416(14) .
C24 C16 1.427(13) .
C16 C15 1.389(16) .
C20 C19 1.401(16) .
C7 C6 1.409(18) .
C7 C8 1.42(2) .
C10 C9 1.417(15) .
C9 C8 1.37(2) .
C12 C4 1.440(14) .
C6 C5 1.33(2) .
C5 C4 1.454(19) .
C1 C2 1.336(18) .
C4 C3 1.381(19) .
C3 C2 1.412(19) .
C13 C14 1.306(16) .
C15 C14 1.307(16) .
